data_7224801
loop_
_publ_author_name
'N\"ather, Christian'
'Jess, Inke'
'Ku\'s, Piotr'
'Jones, Peter G.'

_publ_section_title
;
 Dimorphism of 1,4-dibromo-2,5-bis(bromomethyl)benzene: crystallographic
 and physico-chemical investigations
;
_journal_issue 17
_journal_name_full CrystEngComm
_journal_page_first 3142
_journal_paper_doi 10.1039/C6CE00438E
_journal_volume 18
_journal_year 2016
_chemical_formula_sum 'C8 H6 Br4'
_chemical_formula_weight 421.77
_space_group_IT_number 14
_symmetry_cell_setting monoclinic
_symmetry_space_group_name_Hall '-P 2ybc'
_symmetry_space_group_name_H-M 'P 1 21/c 1'
_atom_sites_solution_hydrogens geom
_atom_sites_solution_primary direct
_atom_sites_solution_secondary difmap
_audit_creation_method SHELXL-97
_audit_update_record
;
2016-02-16 deposited with the CCDC.
2016-04-04 downloaded from the CCDC.
;
_cell_angle_alpha 90.00
_cell_angle_beta 104.041(7)
_cell_angle_gamma 90.00
_cell_formula_units_Z 2
_cell_length_a 6.6114(5)
_cell_length_b 8.7776(6)
_cell_length_c 9.1807(6)
_cell_measurement_reflns_used 2279
_cell_measurement_temperature 100(2)
_cell_measurement_theta_max 27.6220
_cell_measurement_theta_min 3.2260
_cell_volume 516.86(6)
_computing_cell_refinement
;
CrysAlisPro, Agilent Technologies,
Version 1.171.37.35 (release 13-08-2014 CrysAlis171 .NET)
(compiled Aug 13 2014,18:06:01)
;
_computing_data_collection
;
CrysAlisPro, Agilent Technologies,
Version 1.171.37.35 (release 13-08-2014 CrysAlis171 .NET)
(compiled Aug 13 2014,18:06:01)
;
_computing_data_reduction
;
CrysAlisPro, Agilent Technologies,
Version 1.171.37.35 (release 13-08-2014 CrysAlis171 .NET)
(compiled Aug 13 2014,18:06:01)
;
_computing_molecular_graphics 'Siemens XP'
_computing_publication_material SHELXL-97
_computing_structure_refinement 'SHELXL-97 (Sheldrick, 1997)'
_computing_structure_solution 'SHELXS-97 (Sheldrick, 1990)'
_diffrn_ambient_temperature 100(2)
_diffrn_detector_area_resol_mean 16.1419
_diffrn_measured_fraction_theta_full 0.991
_diffrn_measured_fraction_theta_max 0.934
_diffrn_measurement_device_type 'Oxford Diffraction Xcalibur, Eos'
_diffrn_measurement_method \w-scan
_diffrn_radiation_monochromator graphite
_diffrn_radiation_type MoK\a
_diffrn_radiation_wavelength 0.71073
_diffrn_reflns_av_R_equivalents 0.0674
_diffrn_reflns_av_sigmaI/netI 0.0753
_diffrn_reflns_limit_h_max 8
_diffrn_reflns_limit_h_min -9
_diffrn_reflns_limit_k_max 11
_diffrn_reflns_limit_k_min -11
_diffrn_reflns_limit_l_max 12
_diffrn_reflns_limit_l_min -11
_diffrn_reflns_number 10821
_diffrn_reflns_theta_full 28.00
_diffrn_reflns_theta_max 29.38
_diffrn_reflns_theta_min 3.18
_diffrn_source 'Enhance (Mo) X-ray Source'
_exptl_absorpt_coefficient_mu 15.515
_exptl_absorpt_correction_T_max 1.00000
_exptl_absorpt_correction_T_min 0.47865
_exptl_absorpt_correction_type multi-scan
_exptl_absorpt_process_details
;
CrysAlisPro, Agilent Technologies,
Version 1.171.37.35 (release 13-08-2014 CrysAlis171 .NET)
(compiled Aug 13 2014,18:06:01)
;
_exptl_crystal_colour colourless
_exptl_crystal_density_diffrn 2.710
_exptl_crystal_density_method 'not measured'
_exptl_crystal_description irregular
_exptl_crystal_F_000 388
_exptl_crystal_size_max 0.10
_exptl_crystal_size_mid 0.08
_exptl_crystal_size_min 0.04
_refine_diff_density_max 0.769
_refine_diff_density_min -0.679
_refine_diff_density_rms 0.173
_refine_ls_extinction_method none
_refine_ls_goodness_of_fit_ref 0.874
_refine_ls_hydrogen_treatment constr
_refine_ls_matrix_type full
_refine_ls_number_parameters 55
_refine_ls_number_reflns 1328
_refine_ls_number_restraints 24
_refine_ls_restrained_S_all 0.876
_refine_ls_R_factor_all 0.0478
_refine_ls_R_factor_gt 0.0247
_refine_ls_shift/su_max 0.000
_refine_ls_shift/su_mean 0.000
_refine_ls_structure_factor_coef Fsqd
_refine_ls_weighting_details 'calc w=1/[\s^2^(Fo^2^)+(0.0149P)^2^] where P=(Fo^2^+2Fc^2^)/3'
_refine_ls_weighting_scheme calc
_refine_ls_wR_factor_gt 0.0404
_refine_ls_wR_factor_ref 0.0416
_reflns_number_gt 918
_reflns_number_total 1328
_reflns_threshold_expression >2sigma(I)
_cod_data_source_file c6ce00438e2.cif
_cod_data_source_block bendee_hklf4
_cod_depositor_comments 'Adding full bibliography for 7224800--7224801.cif.'
_cod_original_sg_symbol_H-M 'P 21/c'
_cod_database_code 7224801

loop_
_symmetry_equiv_pos_as_xyz
'x, y, z'
'-x, y+1/2, -z+1/2'
'-x, -y, -z'
'x, -y-1/2, z-1/2'

loop_
_atom_site_label
_atom_site_type_symbol
_atom_site_fract_x
_atom_site_fract_y
_atom_site_fract_z
_atom_site_U_iso_or_equiv
_atom_site_adp_type
_atom_site_occupancy
_atom_site_symmetry_multiplicity
_atom_site_calc_flag
_atom_site_refinement_flags
Br1 Br 0.17140(5) 0.25441(5) 0.56527(4) 0.01456(10) Uani 1 1 d .
Br2 Br 0.72474(5) 0.41531(4) 0.64917(4) 0.01423(10) Uani 1 1 d .
C1 C 0.5727(5) 0.1097(4) 0.6144(4) 0.0100(8) Uani 1 1 d U
C2 C 0.3665(5) 0.1091(4) 0.5288(4) 0.0082(7) Uani 1 1 d U
C3 C 0.2969(5) 0.0024(4) 0.4182(4) 0.0109(8) Uani 1 1 d U
H3 H 0.1556 0.0056 0.3625 0.013 Uiso 1 1 calc R
C4 C 0.6548(5) 0.2226(4) 0.7359(4) 0.0131(8) Uani 1 1 d U
H4A H 0.7808 0.1809 0.8058 0.016 Uiso 1 1 calc R
H4B H 0.5486 0.2418 0.7934 0.016 Uiso 1 1 calc R

loop_
_atom_site_aniso_label
_atom_site_aniso_U_11
_atom_site_aniso_U_22
_atom_site_aniso_U_33
_atom_site_aniso_U_23
_atom_site_aniso_U_13
_atom_site_aniso_U_12
Br1 0.01366(18) 0.0133(2) 0.0173(2) -0.00029(18) 0.00490(14) 0.00323(17)
Br2 0.01511(19) 0.0117(2) 0.01570(19) -0.00342(18) 0.00335(14) -0.00070(18)
C1 0.0125(12) 0.0096(14) 0.0080(12) 0.0026(11) 0.0028(10) -0.0019(11)
C2 0.0092(12) 0.0075(13) 0.0085(12) 0.0011(11) 0.0033(10) 0.0018(11)
C3 0.0098(13) 0.0125(14) 0.0093(13) 0.0031(11) 0.0001(10) 0.0001(11)
C4 0.0150(13) 0.0139(14) 0.0105(13) 0.0022(11) 0.0035(10) -0.0006(11)

loop_
_atom_type_symbol
_atom_type_description
_atom_type_scat_dispersion_real
_atom_type_scat_dispersion_imag
_atom_type_scat_source
C C 0.0033 0.0016 'International Tables Vol C Tables 4.2.6.8 and 6.1.1.4'
H H 0.0000 0.0000 'International Tables Vol C Tables 4.2.6.8 and 6.1.1.4'
Br Br -0.2901 2.4595 'International Tables Vol C Tables 4.2.6.8 and 6.1.1.4'

loop_
_geom_angle_atom_site_label_1
_geom_angle_atom_site_label_2
_geom_angle_atom_site_label_3
_geom_angle
_geom_angle_site_symmetry_1
_geom_angle_site_symmetry_3
C3 C1 C2 116.6(3) 3_656 .
C3 C1 C4 120.0(3) 3_656 .
C2 C1 C4 123.4(3) . .
C3 C2 C1 121.6(3) . .
C3 C2 Br1 117.8(2) . .
C1 C2 Br1 120.6(3) . .
C2 C3 C1 121.8(3) . 3_656
C1 C4 Br2 110.3(2) . .

loop_
_geom_bond_atom_site_label_1
_geom_bond_atom_site_label_2
_geom_bond_distance
_geom_bond_site_symmetry_2
Br1 C2 1.901(3) .
Br2 C4 1.972(3) .
C1 C3 1.388(5) 3_656
C1 C2 1.399(4) .
C1 C4 1.492(5) .
C2 C3 1.376(5) .
C3 C1 1.388(5) 3_656

loop_
_geom_hbond_atom_site_label_D
_geom_hbond_atom_site_label_H
_geom_hbond_atom_site_label_A
_geom_hbond_distance_DH
_geom_hbond_distance_HA
_geom_hbond_distance_DA
_geom_hbond_angle_DHA
_geom_hbond_site_symmetry_A
C4 H4A Br1 0.99 3.11 3.980(4) 147.2 4_666
C3 H3 Br2 0.95 3.12 4.049(3) 166.7 4_465

loop_
_geom_torsion_atom_site_label_1
_geom_torsion_atom_site_label_2
_geom_torsion_atom_site_label_3
_geom_torsion_atom_site_label_4
_geom_torsion
_geom_torsion_site_symmetry_1
_geom_torsion_site_symmetry_4
C3 C1 C2 C3 0.1(5) 3_656 .
C4 C1 C2 C3 -179.7(3) . .
C3 C1 C2 Br1 178.8(2) 3_656 .
C4 C1 C2 Br1 -1.0(4) . .
C1 C2 C3 C1 -0.1(6) . 3_656
Br1 C2 C3 C1 -178.8(3) . 3_656
C3 C1 C4 Br2 99.2(3) 3_656 .
C2 C1 C4 Br2 -81.0(4) . .
